data_4317996
loop_
_publ_author_name
'Dongwhan Lee'
'Stephen J. Lippard'

_publ_section_title
;
 Modeling Dioxygen-Activating Centers in Non-Heme Diiron Enzymes:
 Carboxylate Shifts in Diiron(II) Complexes Supported by Sterically
 Hindered Carboxylate Ligands
;
_journal_name_full 'Inorganic Chemistry'
_journal_page_first 2704
_journal_page_last 2719
_journal_paper_doi 10.1021/ic020186y
_journal_volume 41
_journal_year 2002
_chemical_formula_sum 'C98 H70 F8 Fe2 N2 O9'
_chemical_formula_weight 1683.26
_chemical_name_common '[Fe2(m-O2CArF)4(4-tBuC5H4)2]'
_chemical_name_systematic
;
   ?
;
_space_group_IT_number 2
_symmetry_cell_setting triclinic
_symmetry_space_group_name_Hall '-P 1'
_symmetry_space_group_name_H-M 'P -1'
_atom_sites_solution_hydrogens geom
_atom_sites_solution_primary direct
_atom_sites_solution_secondary difmap
_audit_creation_method SHELXL-97
_cell_angle_alpha 69.4930(6)
_cell_angle_beta 89.6860(10)
_cell_angle_gamma 80.7690(7)
_cell_formula_units_Z 2
_cell_length_a 14.9070(3)
_cell_length_b 14.93700(10)
_cell_length_c 20.1380(4)
_cell_measurement_temperature 293(2)
_cell_volume 4139.26(12)
_computing_cell_refinement 'Bruker SMART'
_computing_data_collection 'Bruker SMART'
_computing_data_reduction 'Bruker SHELXTL'
_computing_molecular_graphics 'Bruker SHELXTL'
_computing_publication_material 'Bruker SHELXTL'
_computing_structure_refinement 'SHELXL-97 (Sheldrick, 1997)'
_computing_structure_solution 'SHELXS-97 (Sheldrick, 1990)'
_diffrn_ambient_temperature 293(2)
_diffrn_measured_fraction_theta_full 0.893
_diffrn_measured_fraction_theta_max 0.893
_diffrn_measurement_device_type 'CCD area detector'
_diffrn_measurement_method 'phi and omega scans'
_diffrn_radiation_monochromator graphite
_diffrn_radiation_source 'fine-focus sealed tube'
_diffrn_radiation_type MoK\a
_diffrn_radiation_wavelength 0.71069
_diffrn_reflns_av_R_equivalents 0.0300
_diffrn_reflns_av_sigmaI/netI 0.0689
_diffrn_reflns_limit_h_max 19
_diffrn_reflns_limit_h_min -16
_diffrn_reflns_limit_k_max 19
_diffrn_reflns_limit_k_min -19
_diffrn_reflns_limit_l_max 26
_diffrn_reflns_limit_l_min -14
_diffrn_reflns_number 26284
_diffrn_reflns_theta_full 28.28
_diffrn_reflns_theta_max 28.28
_diffrn_reflns_theta_min 1.71
_exptl_absorpt_coefficient_mu 0.430
_exptl_absorpt_correction_T_max 1.000000
_exptl_absorpt_correction_T_min 0.709388
_exptl_absorpt_correction_type SADABS
_exptl_crystal_colour yellow
_exptl_crystal_density_diffrn 1.351
_exptl_crystal_density_method 'not measured'
_exptl_crystal_description block
_exptl_crystal_F_000 1736
_exptl_crystal_size_max 0.25
_exptl_crystal_size_mid 0.25
_exptl_crystal_size_min 0.2
_refine_diff_density_max 0.413
_refine_diff_density_min -0.438
_refine_diff_density_rms 0.058
_refine_ls_extinction_coef 0.0017(3)
_refine_ls_extinction_expression Fc^*^=kFc[1+0.001xFc^2^\l^3^/sin(2\q)]^-1/4^
_refine_ls_extinction_method SHELXL
_refine_ls_goodness_of_fit_ref 0.935
_refine_ls_hydrogen_treatment mixed
_refine_ls_matrix_type full
_refine_ls_number_parameters 1082
_refine_ls_number_reflns 18335
_refine_ls_number_restraints 0
_refine_ls_restrained_S_all 0.935
_refine_ls_R_factor_all 0.1060
_refine_ls_R_factor_gt 0.0537
_refine_ls_shift/su_max 0.191
_refine_ls_shift/su_mean 0.007
_refine_ls_structure_factor_coef Fsqd
_refine_ls_weighting_details 'calc w=1/[\s^2^(Fo^2^)+(0.0585P)^2^+4.2959P] where P=(Fo^2^+2Fc^2^)/3'
_refine_ls_weighting_scheme calc
_refine_ls_wR_factor_gt 0.1161
_refine_ls_wR_factor_ref 0.1421
_reflns_number_gt 11591
_reflns_number_total 18335
_reflns_threshold_expression >2sigma(I)
_cod_data_source_file ic020186y_08.cif
_cod_data_source_block 12
_cod_depositor_comments
;
The following automatic conversions were performed:

'_symmetry_cell_setting' value 'Triclinic' changed to 'triclinic'
according to the built-in table from CIF Core dictionary named
'cif_core.dic' version 2.4.1 from 2010-06-29.

Automatic conversion script
Id: cif_fix_values 1646 2011-03-28 12:23:43Z adriana 
;
_cod_database_code 4317996

loop_
_symmetry_equiv_pos_as_xyz
'x, y, z'
'-x, -y, -z'

loop_
_atom_site_label
_atom_site_type_symbol
_atom_site_fract_x
_atom_site_fract_y
_atom_site_fract_z
_atom_site_U_iso_or_equiv
_atom_site_adp_type
_atom_site_occupancy
_atom_site_symmetry_multiplicity
_atom_site_calc_flag
_atom_site_refinement_flags
_atom_site_disorder_assembly
_atom_site_disorder_group
Fe1 Fe 0.24709(3) 0.39812(3) 0.79719(2) 0.02797(11) Uani 1 1 d . . .
Fe2 Fe 0.26520(3) 0.59060(3) 0.71539(2) 0.02672(11) Uani 1 1 d . . .
F1A F 0.08734(18) 0.24834(17) 1.08787(12) 0.0789(7) Uani 1 1 d . . .
F1B F 0.4871(2) 0.09254(17) 1.01480(16) 0.0961(9) Uani 1 1 d . . .
F1C F -0.05199(17) 0.2335(2) 0.81564(14) 0.0885(8) Uani 1 1 d . . .
F1D F 0.3596(2) 0.0309(2) 0.7446(2) 0.1138(11) Uani 1 1 d . . .
F21D F 0.49158(19) 0.86334(17) 0.70954(18) 0.1038(10) Uani 1 1 d . . .
F21B F 0.0865(2) 0.97657(18) 0.73790(15) 0.1064(10) Uani 1 1 d . . .
F21A F 0.09537(19) 0.89120(19) 0.47756(14) 0.0960(9) Uani 1 1 d . . .
F21C F 0.5118(2) 0.7287(3) 0.47147(16) 0.1175(12) Uani 1 1 d . . .
O1C O 0.24465(13) 0.39791(14) 0.69606(10) 0.0331(4) Uani 1 1 d . . .
O1B O 0.25753(13) 0.45890(13) 0.87320(10) 0.0305(4) Uani 1 1 d . . .
O1D O 0.39091(13) 0.37270(14) 0.79859(10) 0.0327(4) Uani 1 1 d . . .
O1A O 0.10623(13) 0.45516(14) 0.78462(10) 0.0327(4) Uani 1 1 d . . .
O2B O 0.30837(13) 0.59660(14) 0.81406(10) 0.0308(4) Uani 1 1 d . . .
O2C O 0.21984(13) 0.55590(14) 0.62935(10) 0.0325(4) Uani 1 1 d . . .
O2D O 0.39120(12) 0.51500(13) 0.71065(10) 0.0301(4) Uani 1 1 d . . .
O2A O 0.13525(13) 0.60671(14) 0.74791(10) 0.0318(4) Uani 1 1 d . . .
N1P N 0.27970(16) 0.73183(17) 0.65343(12) 0.0319(5) Uani 1 1 d . . .
N1Q N 0.23002(16) 0.25850(17) 0.86313(13) 0.0349(6) Uani 1 1 d . . .
C1P C 0.2887(2) 0.7602(2) 0.58387(17) 0.0461(8) Uani 1 1 d . . .
H1PA H 0.2902 0.7146 0.5620 0.055 Uiso 1 1 calc R . .
C1Q C 0.2993(2) 0.1844(2) 0.88138(19) 0.0471(8) Uani 1 1 d . . .
H1QA H 0.3547 0.1946 0.8610 0.056 Uiso 1 1 calc R . .
C2Q C 0.2930(2) 0.0932(2) 0.9291(2) 0.0515(9) Uani 1 1 d . . .
H2QA H 0.3432 0.0438 0.9395 0.062 Uiso 1 1 calc R . .
C2P C 0.2960(3) 0.8545(3) 0.54233(18) 0.0532(9) Uani 1 1 d . . .
H2PA H 0.3038 0.8703 0.4939 0.064 Uiso 1 1 calc R . .
C2A C 0.0512(3) 0.3169(3) 1.02517(18) 0.0513(9) Uani 1 1 d . . .
C2C C -0.0036(3) 0.2684(3) 0.7569(2) 0.0642(11) Uani 1 1 d . . .
C2B C 0.4516(3) 0.1853(3) 1.0097(2) 0.0657(11) Uani 1 1 d . . .
C2D C 0.4094(3) 0.0991(3) 0.7474(3) 0.0732(13) Uani 1 1 d . . .
C3P C 0.2917(2) 0.9250(2) 0.57230(18) 0.0433(8) Uani 1 1 d . . .
C3D C 0.4730(3) 0.0735(3) 0.8020(3) 0.0761(14) Uani 1 1 d . . .
H3DA H 0.4821 0.0115 0.8362 0.091 Uiso 1 1 calc R . .
C3Q C 0.2118(2) 0.0749(2) 0.96178(17) 0.0416(7) Uani 1 1 d . . .
C3A C 0.0954(2) 0.3943(2) 0.99421(17) 0.0463(8) Uani 1 1 d . . .
H3AA H 0.1486 0.3997 1.0153 0.056 Uiso 1 1 calc R . .
C3B C 0.3872(3) 0.1978(3) 1.0554(2) 0.0756(13) Uani 1 1 d . . .
H3BA H 0.3682 0.1446 1.0891 0.091 Uiso 1 1 calc R . .
C3C C 0.0686(3) 0.2079(3) 0.7454(2) 0.0712(12) Uani 1 1 d . . .
H3CA H 0.0841 0.1442 0.7765 0.085 Uiso 1 1 calc R . .
C4P C 0.2830(2) 0.8944(2) 0.64480(19) 0.0502(9) Uani 1 1 d . . .
H4PA H 0.2807 0.9386 0.6681 0.060 Uiso 1 1 calc R . .
C4A C 0.0583(2) 0.4636(2) 0.93071(17) 0.0389(7) Uani 1 1 d . . .
H4AA H 0.0868 0.5168 0.9093 0.047 Uiso 1 1 calc R . .
C4Q C 0.1401(2) 0.1520(2) 0.94079(18) 0.0483(8) Uani 1 1 d . . .
H4QA H 0.0836 0.1437 0.9596 0.058 Uiso 1 1 calc R . .
C4B C 0.3505(3) 0.2915(3) 1.0508(2) 0.0585(10) Uani 1 1 d . . .
H4BA H 0.3068 0.3010 1.0819 0.070 Uiso 1 1 calc R . .
C4C C 0.1183(3) 0.2433(3) 0.6863(2) 0.0627(11) Uani 1 1 d . . .
H4CA H 0.1674 0.2026 0.6777 0.075 Uiso 1 1 calc R . .
C4D C 0.5241(3) 0.1422(3) 0.8054(2) 0.0589(10) Uani 1 1 d . . .
H4DA H 0.5685 0.1256 0.8419 0.071 Uiso 1 1 calc R . .
C5P C 0.2775(2) 0.7995(2) 0.68269(17) 0.0420(8) Uani 1 1 d . . .
H5PA H 0.2720 0.7813 0.7315 0.050 Uiso 1 1 calc R . .
C5D C 0.5094(2) 0.2353(2) 0.75496(17) 0.0386(7) Uani 1 1 d . . .
C5A C -0.0207(2) 0.4561(2) 0.89783(16) 0.0372(7) Uani 1 1 d . . .
C5Q C 0.1512(2) 0.2409(2) 0.89250(17) 0.0414(7) Uani 1 1 d . . .
H5QA H 0.1014 0.2909 0.8798 0.050 Uiso 1 1 calc R . .
C5B C 0.3783(2) 0.3710(2) 1.00035(16) 0.0392(7) Uani 1 1 d . . .
C5C C 0.0965(2) 0.3380(2) 0.63991(19) 0.0443(8) Uani 1 1 d . . .
C6B C 0.4433(2) 0.3542(3) 0.95480(17) 0.0466(8) Uani 1 1 d . . .
H6BA H 0.4621 0.4067 0.9201 0.056 Uiso 1 1 calc R . .
C6A C -0.0622(2) 0.3757(2) 0.93156(19) 0.0466(8) Uani 1 1 d . . .
H6AA H -0.1148 0.3687 0.9106 0.056 Uiso 1 1 calc R . .
C6C C 0.0222(3) 0.3954(3) 0.6545(3) 0.0651(11) Uani 1 1 d . . .
H6CA H 0.0053 0.4591 0.6237 0.078 Uiso 1 1 calc R . .
C6D C 0.4437(2) 0.2564(3) 0.70106(19) 0.0475(8) Uani 1 1 d . . .
H6DA H 0.4333 0.3181 0.6664 0.057 Uiso 1 1 calc R . .
C6Q C 0.2010(3) -0.0222(2) 1.01802(18) 0.0515(9) Uani 1 1 d . . .
C6P C 0.2961(3) 1.0311(3) 0.5291(2) 0.0687(12) Uani 1 1 d . . .
C7A C -0.0268(3) 0.3062(3) 0.9955(2) 0.0549(9) Uani 1 1 d . . .
H7AA H -0.0553 0.2533 1.0178 0.066 Uiso 1 1 calc R . .
C7B C 0.4812(3) 0.2610(3) 0.9596(2) 0.0579(10) Uani 1 1 d . . .
H7BA H 0.5257 0.2505 0.9294 0.069 Uiso 1 1 calc R . .
C7D C 0.3931(3) 0.1884(3) 0.6971(2) 0.0654(11) Uani 1 1 d . . .
H7DA H 0.3489 0.2039 0.6606 0.078 Uiso 1 1 calc R . .
C7C C -0.0276(3) 0.3608(3) 0.7134(3) 0.0717(13) Uani 1 1 d . . .
H7CA H -0.0768 0.4008 0.7226 0.086 Uiso 1 1 calc R . .
C7Q C 0.1688(4) -0.0036(3) 1.0854(2) 0.0990(19) Uani 1 1 d . . .
H7QA H 0.2138 0.0233 1.1028 0.148 Uiso 1 1 calc R . .
H7QB H 0.1601 -0.0636 1.1211 0.148 Uiso 1 1 calc R . .
H7QC H 0.1123 0.0412 1.0745 0.148 Uiso 1 1 calc R . .
C7P C 0.2116(5) 1.0935(4) 0.5442(4) 0.175(4) Uani 1 1 d . . .
H7PA H 0.2120 1.0835 0.5939 0.263 Uiso 1 1 calc R . .
H7PB H 0.1576 1.0753 0.5305 0.263 Uiso 1 1 calc R . .
H7PC H 0.2123 1.1607 0.5175 0.263 Uiso 1 1 calc R . .
C8A C -0.0644(2) 0.5349(2) 0.83275(17) 0.0371(7) Uani 1 1 d . . .
C8D C 0.56699(19) 0.3080(2) 0.75517(15) 0.0346(7) Uani 1 1 d . . .
C8C C 0.1494(2) 0.3778(2) 0.57620(17) 0.0421(7) Uani 1 1 d . . .
C8B C 0.34431(19) 0.4705(2) 0.99948(15) 0.0357(7) Uani 1 1 d . . .
C8Q C 0.1289(3) -0.0654(3) 0.9906(2) 0.0612(10) Uani 1 1 d . . .
H8QA H 0.1490 -0.0775 0.9487 0.092 Uiso 1 1 calc R . .
H8QB H 0.0725 -0.0205 0.9795 0.092 Uiso 1 1 calc R . .
H8QC H 0.1201 -0.1252 1.0265 0.092 Uiso 1 1 calc R . .
C8P C 0.2914(4) 1.0514(4) 0.4502(3) 0.117(2) Uani 1 1 d . . .
H8PA H 0.3432 1.0140 0.4382 0.175 Uiso 1 1 calc R . .
H8PB H 0.2914 1.1192 0.4251 0.175 Uiso 1 1 calc R . .
H8PC H 0.2366 1.0340 0.4372 0.175 Uiso 1 1 calc R . .
C9Q C 0.2901(3) -0.0942(3) 1.0353(2) 0.0699(12) Uani 1 1 d . . .
H9QA H 0.3092 -0.1068 0.9933 0.105 Uiso 1 1 calc R . .
H9QB H 0.2812 -0.1536 1.0715 0.105 Uiso 1 1 calc R . .
H9QC H 0.3359 -0.0674 1.0518 0.105 Uiso 1 1 calc R . .
C9A C -0.1577(2) 0.5677(3) 0.8335(2) 0.0487(8) Uani 1 1 d . . .
H9AA H -0.1893 0.5369 0.8726 0.058 Uiso 1 1 calc R . .
C9D C 0.6613(2) 0.2795(2) 0.75739(17) 0.0435(8) Uani 1 1 d . . .
H9DA H 0.6854 0.2157 0.7630 0.052 Uiso 1 1 calc R . .
C9B C 0.3579(2) 0.4871(3) 1.06258(16) 0.0465(8) Uani 1 1 d . . .
H9BA H 0.3838 0.4355 1.1026 0.056 Uiso 1 1 calc R . .
C9C C 0.1331(3) 0.3545(3) 0.5164(2) 0.0588(10) Uani 1 1 d . . .
H9CA H 0.0929 0.3123 0.5182 0.071 Uiso 1 1 calc R . .
C9P C 0.3824(5) 1.0557(4) 0.5506(3) 0.129(3) Uani 1 1 d . . .
H9PA H 0.4337 1.0161 0.5399 0.194 Uiso 1 1 calc R . .
H9PB H 0.3842 1.0438 0.6006 0.194 Uiso 1 1 calc R . .
H9PC H 0.3846 1.1228 0.5250 0.194 Uiso 1 1 calc R . .
C10A C -0.2036(2) 0.6438(3) 0.7783(2) 0.0570(10) Uani 1 1 d . . .
H10A H -0.2660 0.6629 0.7793 0.068 Uiso 1 1 calc R . .
C10B C 0.3340(2) 0.5774(3) 1.06700(17) 0.0521(9) Uani 1 1 d . . .
H10B H 0.3444 0.5869 1.1093 0.062 Uiso 1 1 calc R . .
C10D C 0.7187(2) 0.3451(3) 0.75130(17) 0.0454(8) Uani 1 1 d . . .
H10C H 0.7813 0.3250 0.7536 0.054 Uiso 1 1 calc R . .
C10C C 0.1764(3) 0.3939(3) 0.4544(2) 0.0625(11) Uani 1 1 d . . .
H10D H 0.1659 0.3775 0.4150 0.075 Uiso 1 1 calc R . .
C11A C -0.1566(2) 0.6922(3) 0.7210(2) 0.0521(9) Uani 1 1 d . . .
H11A H -0.1877 0.7449 0.6840 0.062 Uiso 1 1 calc R . .
C11D C 0.6844(2) 0.4400(3) 0.74179(16) 0.0410(7) Uani 1 1 d . . .
H11B H 0.7242 0.4837 0.7369 0.049 Uiso 1 1 calc R . .
C11B C 0.2944(2) 0.6539(3) 1.00811(17) 0.0455(8) Uani 1 1 d . . .
H11C H 0.2778 0.7150 1.0113 0.055 Uiso 1 1 calc R . .
C11C C 0.2346(3) 0.4571(3) 0.45137(18) 0.0526(9) Uani 1 1 d . . .
H11D H 0.2628 0.4838 0.4093 0.063 Uiso 1 1 calc R . .
C12B C 0.27891(19) 0.6415(2) 0.94396(15) 0.0343(7) Uani 1 1 d . . .
C12A C -0.0629(2) 0.6634(2) 0.71753(17) 0.0411(7) Uani 1 1 d . . .
C12D C 0.59040(19) 0.4722(2) 0.73938(14) 0.0330(6) Uani 1 1 d . . .
C12C C 0.2531(2) 0.4826(2) 0.50970(16) 0.0404(7) Uani 1 1 d . . .
C13A C -0.01699(18) 0.5823(2) 0.77361(16) 0.0330(6) Uani 1 1 d . . .
C13D C 0.53105(18) 0.4046(2) 0.74803(14) 0.0297(6) Uani 1 1 d . . .
C13C C 0.2097(2) 0.4420(2) 0.57300(16) 0.0357(7) Uani 1 1 d . . .
C13B C 0.30433(18) 0.5491(2) 0.93907(14) 0.0307(6) Uani 1 1 d . . .
C14A C 0.08253(18) 0.5450(2) 0.76847(14) 0.0295(6) Uani 1 1 d . . .
C14B C 0.28884(17) 0.5336(2) 0.87012(14) 0.0276(6) Uani 1 1 d . . .
C14C C 0.22568(18) 0.4676(2) 0.63754(15) 0.0305(6) Uani 1 1 d . . .
C14D C 0.42967(18) 0.4329(2) 0.75263(14) 0.0273(6) Uani 1 1 d . . .
C15D C 0.55995(19) 0.5759(2) 0.73073(15) 0.0349(7) Uani 1 1 d . . .
C15B C 0.2309(2) 0.7284(2) 0.88504(16) 0.0369(7) Uani 1 1 d . . .
C15A C -0.0183(2) 0.7212(2) 0.65447(17) 0.0409(7) Uani 1 1 d . . .
C15C C 0.3200(2) 0.5493(2) 0.50103(16) 0.0432(8) Uani 1 1 d . . .
C16A C 0.0265(2) 0.6811(2) 0.60829(17) 0.0442(8) Uani 1 1 d . . .
H16A H 0.0311 0.6149 0.6177 0.053 Uiso 1 1 calc R . .
C16B C 0.2632(3) 0.8166(3) 0.86515(19) 0.0517(9) Uani 1 1 d . . .
H16B H 0.3183 0.8194 0.8853 0.062 Uiso 1 1 calc R . .
C16D C 0.5877(2) 0.6486(3) 0.67322(19) 0.0505(9) Uani 1 1 d . . .
H16C H 0.6229 0.6318 0.6397 0.061 Uiso 1 1 calc R . .
C16C C 0.3144(3) 0.6332(3) 0.44142(19) 0.0593(10) Uani 1 1 d . . .
H16D H 0.2666 0.6492 0.4076 0.071 Uiso 1 1 calc R . .
C17C C 0.3790(4) 0.6939(3) 0.4314(2) 0.0757(13) Uani 1 1 d . . .
H17A H 0.3746 0.7500 0.3915 0.091 Uiso 1 1 calc R . .
C17A C 0.0645(2) 0.7377(3) 0.54843(19) 0.0548(9) Uani 1 1 d . . .
H17B H 0.0938 0.7105 0.5174 0.066 Uiso 1 1 calc R . .
C17D C 0.5635(3) 0.7454(3) 0.6653(2) 0.0680(12) Uani 1 1 d . . .
H17C H 0.5802 0.7939 0.6261 0.082 Uiso 1 1 calc R . .
C17B C 0.2138(3) 0.9000(3) 0.8155(2) 0.0642(12) Uani 1 1 d . . .
H17D H 0.2353 0.9586 0.8021 0.077 Uiso 1 1 calc R . .
C18D C 0.5148(3) 0.7678(3) 0.7163(3) 0.0654(12) Uani 1 1 d . . .
C18B C 0.1335(3) 0.8941(3) 0.7872(2) 0.0649(12) Uani 1 1 d . . .
C18A C 0.0577(3) 0.8348(3) 0.5363(2) 0.0643(11) Uani 1 1 d . . .
C18C C 0.4484(3) 0.6696(4) 0.4810(2) 0.0758(14) Uani 1 1 d . . .
C19A C 0.0154(3) 0.8770(3) 0.5803(2) 0.0730(12) Uani 1 1 d . . .
H19A H 0.0128 0.9430 0.5711 0.088 Uiso 1 1 calc R . .
C19B C 0.0991(3) 0.8103(3) 0.8046(2) 0.0571(10) Uani 1 1 d . . .
H19B H 0.0440 0.8087 0.7839 0.069 Uiso 1 1 calc R . .
C19D C 0.4857(2) 0.6995(3) 0.7739(2) 0.0529(9) Uani 1 1 d . . .
H19C H 0.4517 0.7172 0.8075 0.063 Uiso 1 1 calc R . .
C19C C 0.4568(3) 0.5885(3) 0.5403(2) 0.0654(11) Uani 1 1 d . . .
H19D H 0.5050 0.5735 0.5736 0.078 Uiso 1 1 calc R . .
C20D C 0.5086(2) 0.6036(2) 0.78018(16) 0.0373(7) Uani 1 1 d . . .
H20A H 0.4892 0.5561 0.8186 0.045 Uiso 1 1 calc R . .
C20C C 0.3924(2) 0.5287(3) 0.55026(18) 0.0494(8) Uani 1 1 d . . .
H20B H 0.3976 0.4734 0.5909 0.059 Uiso 1 1 calc R . .
C20B C 0.1482(2) 0.7276(2) 0.85391(17) 0.0420(7) Uani 1 1 d . . .
H20C H 0.1254 0.6698 0.8666 0.050 Uiso 1 1 calc R . .
C20A C -0.0235(3) 0.8204(3) 0.6388(2) 0.0604(10) Uani 1 1 d . . .
H20D H -0.0540 0.8491 0.6686 0.073 Uiso 1 1 calc R . .
O1S O 0.7669(5) 1.0547(5) 0.7128(3) 0.162(2) Uani 1 1 d . . .
C3S C 0.8555(8) 1.0580(7) 0.6970(5) 0.163(3) Uani 1 1 d . . .
C4S C 0.8713(5) 1.1519(6) 0.6745(5) 0.151(3) Uani 1 1 d . . .
C1S C 0.6914(8) 0.9223(7) 0.7564(5) 0.166(4) Uani 1 1 d . . .
C2T C 0.6815(12) 0.9990(14) 0.7172(11) 0.143(6) Uani 0.50 1 d P . .
C2S C 0.7775(9) 0.9423(9) 0.7444(6) 0.095(3) Uani 0.50 1 d P . .

loop_
_atom_site_aniso_label
_atom_site_aniso_U_11
_atom_site_aniso_U_22
_atom_site_aniso_U_33
_atom_site_aniso_U_23
_atom_site_aniso_U_13
_atom_site_aniso_U_12
Fe1 0.0262(2) 0.0287(2) 0.0293(2) -0.00994(17) 0.00324(16) -0.00625(16)
Fe2 0.0249(2) 0.0275(2) 0.0278(2) -0.00985(16) 0.00185(16) -0.00451(16)
F1A 0.0931(19) 0.0701(15) 0.0518(13) 0.0012(11) 0.0114(12) -0.0050(13)
F1B 0.100(2) 0.0489(14) 0.117(2) -0.0144(14) -0.0013(17) 0.0167(13)
F1C 0.0614(16) 0.121(2) 0.0898(19) -0.0386(17) 0.0271(14) -0.0318(15)
F1D 0.109(2) 0.0814(19) 0.190(3) -0.079(2) 0.051(2) -0.0596(18)
F21D 0.0855(19) 0.0435(13) 0.177(3) -0.0330(16) -0.0138(19) -0.0099(13)
F21B 0.139(3) 0.0510(14) 0.092(2) 0.0022(13) 0.0057(18) 0.0279(15)
F21A 0.091(2) 0.0816(18) 0.0742(17) 0.0208(14) 0.0059(14) -0.0087(15)
F21C 0.142(3) 0.166(3) 0.092(2) -0.066(2) 0.0597(19) -0.115(3)
O1C 0.0324(11) 0.0357(11) 0.0326(11) -0.0140(9) -0.0012(8) -0.0054(9)
O1B 0.0279(10) 0.0341(11) 0.0304(10) -0.0114(8) 0.0009(8) -0.0081(8)
O1D 0.0271(10) 0.0378(11) 0.0322(10) -0.0106(9) 0.0062(8) -0.0068(8)
O1A 0.0288(10) 0.0337(11) 0.0373(11) -0.0149(9) 0.0024(8) -0.0045(8)
O2B 0.0288(10) 0.0369(11) 0.0273(10) -0.0110(9) 0.0031(8) -0.0086(8)
O2C 0.0310(11) 0.0333(11) 0.0352(11) -0.0163(9) -0.0029(8) -0.0008(8)
O2D 0.0243(10) 0.0336(11) 0.0315(10) -0.0112(9) -0.0004(8) -0.0026(8)
O2A 0.0265(10) 0.0346(11) 0.0344(11) -0.0121(9) 0.0019(8) -0.0053(8)
N1P 0.0313(13) 0.0341(13) 0.0300(13) -0.0112(10) 0.0027(10) -0.0051(10)
N1Q 0.0324(14) 0.0326(13) 0.0394(14) -0.0117(11) 0.0085(11) -0.0076(11)
C1P 0.061(2) 0.0427(18) 0.0356(17) -0.0133(15) 0.0086(15) -0.0141(16)
C1Q 0.0351(18) 0.0350(17) 0.065(2) -0.0101(16) 0.0123(16) -0.0057(14)
C2Q 0.047(2) 0.0324(17) 0.068(2) -0.0094(16) 0.0078(17) -0.0047(15)
C2P 0.070(3) 0.049(2) 0.0341(18) -0.0055(15) 0.0079(17) -0.0155(18)
C2A 0.060(2) 0.050(2) 0.0404(19) -0.0129(16) 0.0170(17) -0.0058(17)
C2C 0.042(2) 0.084(3) 0.077(3) -0.036(2) 0.011(2) -0.024(2)
C2B 0.062(3) 0.049(2) 0.069(3) -0.010(2) -0.005(2) 0.0112(19)
C2D 0.065(3) 0.058(3) 0.119(4) -0.051(3) 0.033(3) -0.031(2)
C3P 0.0421(19) 0.0335(17) 0.0470(19) -0.0046(14) 0.0026(15) -0.0083(14)
C3D 0.083(3) 0.038(2) 0.103(4) -0.019(2) 0.037(3) -0.014(2)
C3Q 0.053(2) 0.0328(16) 0.0411(18) -0.0129(14) 0.0078(15) -0.0143(15)
C3A 0.0423(19) 0.054(2) 0.0419(18) -0.0175(16) 0.0031(15) -0.0043(16)
C3B 0.075(3) 0.049(2) 0.076(3) 0.008(2) 0.011(2) -0.007(2)
C3C 0.057(3) 0.071(3) 0.074(3) -0.014(2) 0.006(2) -0.007(2)
C4P 0.063(2) 0.0385(18) 0.051(2) -0.0174(16) 0.0072(17) -0.0107(16)
C4A 0.0323(16) 0.0436(17) 0.0450(18) -0.0198(15) 0.0100(14) -0.0092(14)
C4Q 0.048(2) 0.0402(18) 0.057(2) -0.0147(16) 0.0219(17) -0.0133(15)
C4B 0.049(2) 0.057(2) 0.055(2) -0.0032(18) 0.0119(17) -0.0052(18)
C4C 0.050(2) 0.064(3) 0.064(3) -0.017(2) 0.0041(19) 0.0067(19)
C4D 0.054(2) 0.045(2) 0.066(2) -0.0096(18) 0.0108(19) -0.0010(17)
C5P 0.056(2) 0.0372(17) 0.0346(17) -0.0133(14) 0.0109(15) -0.0113(15)
C5D 0.0329(16) 0.0355(16) 0.0473(18) -0.0166(14) 0.0104(14) -0.0010(13)
C5A 0.0299(16) 0.0457(18) 0.0424(17) -0.0220(14) 0.0129(13) -0.0102(13)
C5Q 0.0373(17) 0.0348(16) 0.0513(19) -0.0150(15) 0.0101(15) -0.0044(13)
C5B 0.0301(16) 0.0493(19) 0.0324(16) -0.0074(14) -0.0035(13) -0.0066(14)
C5C 0.0372(18) 0.0484(19) 0.058(2) -0.0309(17) -0.0054(15) -0.0100(15)
C6B 0.0375(18) 0.055(2) 0.0363(17) -0.0049(15) -0.0006(14) -0.0031(15)
C6A 0.0371(18) 0.054(2) 0.058(2) -0.0274(18) 0.0176(16) -0.0181(15)
C6C 0.046(2) 0.045(2) 0.114(4) -0.037(2) 0.014(2) -0.0125(17)
C6D 0.0431(19) 0.0451(19) 0.059(2) -0.0238(17) 0.0051(16) -0.0089(15)
C6Q 0.075(3) 0.0344(17) 0.0450(19) -0.0106(15) 0.0118(18) -0.0179(17)
C6P 0.091(3) 0.037(2) 0.064(3) 0.0040(18) 0.009(2) -0.022(2)
C7A 0.062(2) 0.053(2) 0.058(2) -0.0229(18) 0.0289(19) -0.0238(18)
C7B 0.050(2) 0.055(2) 0.054(2) -0.0096(18) 0.0029(17) 0.0073(18)
C7D 0.056(2) 0.064(3) 0.094(3) -0.046(2) 0.008(2) -0.020(2)
C7C 0.048(2) 0.066(3) 0.120(4) -0.051(3) 0.030(2) -0.022(2)
C7Q 0.191(6) 0.058(3) 0.052(3) -0.015(2) 0.045(3) -0.043(3)
C7P 0.200(8) 0.041(3) 0.212(8) 0.023(4) 0.072(6) 0.032(4)
C8A 0.0269(15) 0.0451(18) 0.0472(18) -0.0244(15) 0.0048(13) -0.0102(13)
C8D 0.0266(15) 0.0438(17) 0.0303(15) -0.0116(13) 0.0026(12) -0.0007(13)
C8C 0.0415(18) 0.0435(18) 0.0448(18) -0.0234(15) -0.0075(14) 0.0015(14)
C8B 0.0264(15) 0.0498(18) 0.0285(15) -0.0090(13) 0.0005(12) -0.0111(13)
C8Q 0.066(3) 0.043(2) 0.079(3) -0.0200(19) 0.025(2) -0.0242(18)
C8P 0.159(6) 0.081(4) 0.075(3) 0.034(3) -0.028(3) -0.062(4)
C9Q 0.086(3) 0.038(2) 0.070(3) 0.0020(18) -0.014(2) -0.013(2)
C9A 0.0272(16) 0.067(2) 0.063(2) -0.0343(19) 0.0091(15) -0.0124(16)
C9D 0.0328(17) 0.0485(19) 0.0441(18) -0.0152(15) 0.0011(14) 0.0054(14)
C9B 0.0381(18) 0.072(2) 0.0272(16) -0.0122(16) -0.0045(13) -0.0157(17)
C9C 0.061(2) 0.062(2) 0.067(3) -0.039(2) -0.010(2) -0.0131(19)
C9P 0.173(6) 0.086(4) 0.113(5) 0.014(3) -0.026(4) -0.089(4)
C10A 0.0250(17) 0.081(3) 0.068(2) -0.036(2) -0.0027(17) 0.0044(17)
C10B 0.052(2) 0.085(3) 0.0336(18) -0.0316(19) 0.0038(15) -0.027(2)
C10D 0.0213(15) 0.066(2) 0.050(2) -0.0254(17) 0.0035(14) -0.0004(15)
C10C 0.077(3) 0.074(3) 0.050(2) -0.039(2) -0.011(2) -0.009(2)
C11A 0.0292(17) 0.065(2) 0.058(2) -0.0243(19) -0.0111(16) 0.0075(16)
C11D 0.0280(16) 0.062(2) 0.0375(17) -0.0215(15) 0.0036(13) -0.0114(15)
C11B 0.0459(19) 0.063(2) 0.0419(18) -0.0305(17) 0.0110(15) -0.0225(17)
C11C 0.064(2) 0.062(2) 0.0383(18) -0.0276(17) -0.0036(16) -0.0036(19)
C12B 0.0294(15) 0.0470(18) 0.0335(15) -0.0190(13) 0.0069(12) -0.0157(13)
C12A 0.0315(16) 0.0480(19) 0.0476(19) -0.0251(16) -0.0044(14) 0.0010(14)
C12D 0.0264(15) 0.0475(17) 0.0258(14) -0.0135(13) 0.0011(11) -0.0069(13)
C12C 0.0425(18) 0.0448(18) 0.0366(17) -0.0207(14) -0.0060(14) 0.0000(14)
C13A 0.0226(14) 0.0391(16) 0.0439(17) -0.0232(14) -0.0004(12) -0.0046(12)
C13D 0.0255(14) 0.0398(16) 0.0222(13) -0.0100(12) 0.0018(11) -0.0035(12)
C13C 0.0348(16) 0.0383(16) 0.0372(16) -0.0211(14) -0.0063(13) 0.0028(13)
C13B 0.0232(14) 0.0449(17) 0.0284(14) -0.0154(13) 0.0038(11) -0.0126(12)
C14A 0.0257(14) 0.0362(16) 0.0274(14) -0.0132(12) -0.0009(11) -0.0028(12)
C14B 0.0176(13) 0.0348(15) 0.0293(14) -0.0107(12) 0.0003(11) -0.0023(11)
C14C 0.0223(14) 0.0363(16) 0.0354(16) -0.0175(13) 0.0003(12) -0.0012(12)
C14D 0.0211(13) 0.0363(15) 0.0274(14) -0.0149(12) -0.0006(11) -0.0045(11)
C15D 0.0242(14) 0.0427(17) 0.0361(16) -0.0099(13) -0.0051(12) -0.0098(13)
C15B 0.0405(17) 0.0395(17) 0.0383(16) -0.0222(14) 0.0126(13) -0.0094(14)
C15A 0.0311(16) 0.0450(18) 0.0427(18) -0.0153(15) -0.0123(14) 0.0048(14)
C15C 0.051(2) 0.0495(19) 0.0321(16) -0.0191(15) 0.0079(14) -0.0078(16)
C16A 0.0387(18) 0.0460(19) 0.0445(19) -0.0138(15) -0.0083(14) -0.0025(15)
C16B 0.062(2) 0.054(2) 0.054(2) -0.0312(18) 0.0193(18) -0.0256(18)
C16D 0.0415(19) 0.056(2) 0.049(2) -0.0085(17) 0.0017(15) -0.0182(16)
C16C 0.078(3) 0.066(2) 0.0382(19) -0.0202(18) 0.0061(18) -0.019(2)
C17C 0.112(4) 0.081(3) 0.043(2) -0.021(2) 0.023(2) -0.047(3)
C17A 0.046(2) 0.064(2) 0.045(2) -0.0127(18) -0.0024(16) 0.0022(18)
C17D 0.061(3) 0.053(2) 0.074(3) 0.002(2) -0.003(2) -0.024(2)
C17B 0.097(3) 0.036(2) 0.065(3) -0.0212(18) 0.033(2) -0.017(2)
C18D 0.051(2) 0.038(2) 0.104(3) -0.021(2) -0.019(2) -0.0064(17)
C18B 0.086(3) 0.038(2) 0.056(2) -0.0079(18) 0.013(2) 0.010(2)
C18A 0.056(2) 0.058(2) 0.053(2) 0.009(2) -0.0079(19) -0.0012(19)
C18C 0.094(3) 0.104(4) 0.062(3) -0.051(3) 0.044(3) -0.062(3)
C19A 0.091(3) 0.043(2) 0.068(3) -0.002(2) -0.009(2) 0.000(2)
C19B 0.051(2) 0.055(2) 0.058(2) -0.0175(19) 0.0027(18) 0.0075(18)
C19D 0.0378(19) 0.053(2) 0.075(3) -0.034(2) -0.0098(17) -0.0021(16)
C19C 0.055(2) 0.103(3) 0.057(2) -0.045(2) 0.0181(19) -0.030(2)
C20D 0.0289(16) 0.0438(18) 0.0410(17) -0.0163(14) -0.0038(13) -0.0076(13)
C20C 0.050(2) 0.062(2) 0.0431(19) -0.0266(17) 0.0085(16) -0.0095(17)
C20B 0.0436(19) 0.0406(17) 0.0421(18) -0.0149(14) 0.0060(14) -0.0080(14)
C20A 0.068(3) 0.042(2) 0.060(2) -0.0141(18) -0.009(2) 0.0118(18)
O1S 0.189(6) 0.165(5) 0.150(5) -0.057(4) -0.011(4) -0.075(5)
C3S 0.192(10) 0.160(8) 0.141(7) -0.073(6) 0.025(7) 0.000(8)
C4S 0.094(5) 0.155(7) 0.270(10) -0.150(7) 0.016(5) -0.036(5)
C1S 0.212(11) 0.146(8) 0.153(8) -0.047(6) 0.062(7) -0.083(8)
C2T 0.128(14) 0.155(15) 0.192(18) -0.108(14) 0.068(13) -0.050(13)
C2S 0.113(9) 0.094(8) 0.097(8) -0.057(7) 0.035(7) -0.017(7)

loop_
_atom_type_symbol
_atom_type_description
_atom_type_scat_dispersion_real
_atom_type_scat_dispersion_imag
_atom_type_scat_source
C C 0.0033 0.0016 'International Tables Vol C Tables 4.2.6.8 and 6.1.1.4'
H H 0.0000 0.0000 'International Tables Vol C Tables 4.2.6.8 and 6.1.1.4'
N N 0.0061 0.0033 'International Tables Vol C Tables 4.2.6.8 and 6.1.1.4'
O O 0.0106 0.0060 'International Tables Vol C Tables 4.2.6.8 and 6.1.1.4'
Fe Fe 0.3463 0.8444 'International Tables Vol C Tables 4.2.6.8 and 6.1.1.4'
F F 0.0171 0.0103 'International Tables Vol C Tables 4.2.6.8 and 6.1.1.4'

loop_
_geom_angle_atom_site_label_1
_geom_angle_atom_site_label_2
_geom_angle_atom_site_label_3
_geom_angle
_geom_angle_site_symmetry_1
_geom_angle_site_symmetry_3
_geom_angle_publ_flag
O1C Fe1 O1B 154.71(8) . . ?
O1C Fe1 N1Q 106.11(9) . . ?
O1B Fe1 N1Q 99.17(9) . . ?
O1C Fe1 O1D 88.49(8) . . ?
O1B Fe1 O1D 87.91(8) . . ?
N1Q Fe1 O1D 97.76(8) . . ?
O1C Fe1 O1A 89.98(8) . . ?
O1B Fe1 O1A 88.25(8) . . ?
N1Q Fe1 O1A 94.45(8) . . ?
O1D Fe1 O1A 167.63(8) . . ?
O2A Fe2 O2D 155.19(8) . . ?
O2A Fe2 N1P 103.31(8) . . ?
O2D Fe2 N1P 101.47(8) . . ?
O2A Fe2 O2C 90.84(8) . . ?
O2D Fe2 O2C 88.25(7) . . ?
N1P Fe2 O2C 94.88(8) . . ?
O2A Fe2 O2B 86.81(7) . . ?
O2D Fe2 O2B 89.22(7) . . ?
N1P Fe2 O2B 96.51(8) . . ?
O2C Fe2 O2B 168.61(8) . . ?
C14C O1C Fe1 130.15(18) . . ?
C14B O1B Fe1 130.23(17) . . ?
C14D O1D Fe1 118.48(17) . . ?
C14A O1A Fe1 118.20(18) . . ?
C14B O2B Fe2 117.84(17) . . ?
C14C O2C Fe2 117.81(18) . . ?
C14D O2D Fe2 128.72(17) . . ?
C14A O2A Fe2 129.45(18) . . ?
C1P N1P C5P 116.5(3) . . ?
C1P N1P Fe2 123.0(2) . . ?
C5P N1P Fe2 120.44(19) . . ?
C1Q N1Q C5Q 116.8(3) . . ?
C1Q N1Q Fe1 121.3(2) . . ?
C5Q N1Q Fe1 121.7(2) . . ?
N1P C1P C2P 123.1(3) . . ?
N1Q C1Q C2Q 123.3(3) . . ?
C1Q C2Q C3Q 120.4(3) . . ?
C3P C2P C1P 120.4(3) . . ?
F1A C2A C7A 119.1(3) . . ?
F1A C2A C3A 118.2(4) . . ?
C7A C2A C3A 122.7(3) . . ?
C7C C2C C3C 122.4(4) . . ?
C7C C2C F1C 119.2(4) . . ?
C3C C2C F1C 118.4(4) . . ?
C7B C2B C3B 122.5(4) . . ?
C7B C2B F1B 119.4(4) . . ?
C3B C2B F1B 118.1(4) . . ?
C7D C2D C3D 122.8(4) . . ?
C7D C2D F1D 119.2(5) . . ?
C3D C2D F1D 118.0(5) . . ?
C2P C3P C4P 115.9(3) . . ?
C2P C3P C6P 123.1(3) . . ?
C4P C3P C6P 121.0(3) . . ?
C2D C3D C4D 118.5(4) . . ?
C4Q C3Q C2Q 115.4(3) . . ?
C4Q C3Q C6Q 121.1(3) . . ?
C2Q C3Q C6Q 123.5(3) . . ?
C2A C3A C4A 117.9(3) . . ?
C2B C3B C4B 118.8(4) . . ?
C2C C3C C4C 118.6(4) . . ?
C5P C4P C3P 120.5(3) . . ?
C3A C4A C5A 121.9(3) . . ?
C5Q C4Q C3Q 121.0(3) . . ?
C5B C4B C3B 120.7(4) . . ?
C5C C4C C3C 121.3(4) . . ?
C5D C4D C3D 120.7(4) . . ?
N1P C5P C4P 123.6(3) . . ?
C6D C5D C4D 117.7(3) . . ?
C6D C5D C8D 120.6(3) . . ?
C4D C5D C8D 121.5(3) . . ?
C4A C5A C6A 117.6(3) . . ?
C4A C5A C8A 121.5(3) . . ?
C6A C5A C8A 120.7(3) . . ?
N1Q C5Q C4Q 123.1(3) . . ?
C6B C5B C4B 118.1(3) . . ?
C6B C5B C8B 121.3(3) . . ?
C4B C5B C8B 120.4(3) . . ?
C4C C5C C6C 117.1(4) . . ?
C4C C5C C8C 122.2(3) . . ?
C6C C5C C8C 120.7(3) . . ?
C5B C6B C7B 121.6(3) . . ?
C7A C6A C5A 121.4(3) . . ?
C5C C6C C7C 122.0(4) . . ?
C7D C6D C5D 121.9(4) . . ?
C9Q C6Q C3Q 111.7(3) . . ?
C9Q C6Q C8Q 108.8(3) . . ?
C3Q C6Q C8Q 109.2(3) . . ?
C9Q C6Q C7Q 109.7(4) . . ?
C3Q C6Q C7Q 108.2(3) . . ?
C8Q C6Q C7Q 109.3(4) . . ?
C9P C6P C8P 110.0(4) . . ?
C9P C6P C3P 108.9(4) . . ?
C8P C6P C3P 112.1(4) . . ?
C9P C6P C7P 111.6(5) . . ?
C8P C6P C7P 106.5(5) . . ?
C3P C6P C7P 107.6(4) . . ?
C2A C7A C6A 118.5(3) . . ?
C2B C7B C6B 118.3(4) . . ?
C2D C7D C6D 118.3(4) . . ?
C2C C7C C6C 118.6(4) . . ?
C9A C8A C13A 118.8(3) . . ?
C9A C8A C5A 116.8(3) . . ?
C13A C8A C5A 124.2(3) . . ?
C9D C8D C13D 119.4(3) . . ?
C9D C8D C5D 117.1(3) . . ?
C13D C8D C5D 123.4(3) . . ?
C9C C8C C13C 119.5(3) . . ?
C9C C8C C5C 118.1(3) . . ?
C13C C8C C5C 122.3(3) . . ?
C9B C8B C13B 118.7(3) . . ?
C9B C8B C5B 116.5(3) . . ?
C13B C8B C5B 124.6(3) . . ?
C10A C9A C8A 121.7(3) . . ?
C10D C9D C8D 120.5(3) . . ?
C10B C9B C8B 121.8(3) . . ?
C10C C9C C8C 120.5(4) . . ?
C9A C10A C11A 119.6(3) . . ?
C9B C10B C11B 119.4(3) . . ?
C11D C10D C9D 120.6(3) . . ?
C11C C10C C9C 119.8(3) . . ?
C10A C11A C12A 121.3(3) . . ?
C10D C11D C12D 121.1(3) . . ?
C10B C11B C12B 121.2(3) . . ?
C10C C11C C12C 121.8(3) . . ?
C11B C12B C13B 119.4(3) . . ?
C11B C12B C15B 116.4(3) . . ?
C13B C12B C15B 124.1(3) . . ?
C11A C12A C13A 118.6(3) . . ?
C11A C12A C15A 117.2(3) . . ?
C13A C12A C15A 124.2(3) . . ?
C11D C12D C13D 118.7(3) . . ?
C11D C12D C15D 117.1(3) . . ?
C13D C12D C15D 124.2(3) . . ?
C11C C12C C13C 118.5(3) . . ?
C11C C12C C15C 117.1(3) . . ?
C13C C12C C15C 124.4(3) . . ?
C8A C13A C12A 120.0(3) . . ?
C8A C13A C14A 120.4(3) . . ?
C12A C13A C14A 119.6(3) . . ?
C12D C13D C8D 119.6(3) . . ?
C12D C13D C14D 121.0(3) . . ?
C8D C13D C14D 119.3(2) . . ?
C8C C13C C12C 119.9(3) . . ?
C8C C13C C14C 118.9(3) . . ?
C12C C13C C14C 121.2(3) . . ?
C12B C13B C8B 119.4(3) . . ?
C12B C13B C14B 120.6(3) . . ?
C8B C13B C14B 120.0(3) . . ?
O1A C14A O2A 125.0(3) . . ?
O1A C14A C13A 117.4(2) . . ?
O2A C14A C13A 117.6(2) . . ?
O2B C14B O1B 125.2(3) . . ?
O2B C14B C13B 117.2(2) . . ?
O1B C14B C13B 117.6(2) . . ?
O2C C14C O1C 125.0(3) . . ?
O2C C14C C13C 118.0(2) . . ?
O1C C14C C13C 117.0(2) . . ?
O1D C14D O2D 125.4(2) . . ?
O1D C14D C13D 116.8(2) . . ?
O2D C14D C13D 117.8(2) . . ?
C20D C15D C16D 117.9(3) . . ?
C20D C15D C12D 122.4(3) . . ?
C16D C15D C12D 119.6(3) . . ?
C20B C15B C16B 117.8(3) . . ?
C20B C15B C12B 121.5(3) . . ?
C16B C15B C12B 120.4(3) . . ?
C16A C15A C20A 117.7(3) . . ?
C16A C15A C12A 122.7(3) . . ?
C20A C15A C12A 119.5(3) . . ?
C20C C15C C16C 117.3(3) . . ?
C20C C15C C12C 121.8(3) . . ?
C16C C15C C12C 120.8(3) . . ?
C17A C16A C15A 121.3(3) . . ?
C17B C16B C15B 120.5(4) . . ?
C17D C16D C15D 120.9(4) . . ?
C15C C16C C17C 121.2(4) . . ?
C18C C17C C16C 118.8(4) . . ?
C18A C17A C16A 118.2(4) . . ?
C18D C17D C16D 118.4(4) . . ?
C18B C17B C16B 118.6(4) . . ?
C17D C18D C19D 123.2(4) . . ?
C17D C18D F21D 118.9(4) . . ?
C19D C18D F21D 117.9(4) . . ?
C17B C18B C19B 123.2(4) . . ?
C17B C18B F21B 117.7(4) . . ?
C19B C18B F21B 119.0(4) . . ?
C19A C18A F21A 118.7(4) . . ?
C19A C18A C17A 122.6(4) . . ?
F21A C18A C17A 118.7(4) . . ?
C17C C18C C19C 122.3(4) . . ?
C17C C18C F21C 119.0(4) . . ?
C19C C18C F21C 118.7(5) . . ?
C18A C19A C20A 118.7(4) . . ?
C18B C19B C20B 118.0(4) . . ?
C18D C19D C20D 117.7(4) . . ?
C18C C19C C20C 118.8(4) . . ?
C19D C20D C15D 121.8(3) . . ?
C19C C20C C15C 121.6(4) . . ?
C19B C20B C15B 121.8(3) . . ?
C19A C20A C15A 121.5(4) . . ?

loop_
_geom_bond_atom_site_label_1
_geom_bond_atom_site_label_2
_geom_bond_distance
_geom_bond_site_symmetry_2
_geom_bond_publ_flag
Fe1 O1C 2.0383(19) . ?
Fe1 O1B 2.0526(19) . ?
Fe1 N1Q 2.098(2) . ?
Fe1 O1D 2.1152(19) . ?
Fe1 O1A 2.1165(19) . ?
Fe2 O2A 2.0460(19) . ?
Fe2 O2D 2.0507(18) . ?
Fe2 N1P 2.086(2) . ?
Fe2 O2C 2.1174(19) . ?
Fe2 O2B 2.1278(19) . ?
F1A C2A 1.363(4) . ?
F1B C2B 1.370(4) . ?
F1C C2C 1.368(5) . ?
F1D C2D 1.369(5) . ?
F21D C18D 1.372(4) . ?
F21B C18B 1.367(4) . ?
F21A C18A 1.368(4) . ?
F21C C18C 1.362(5) . ?
O1C C14C 1.265(3) . ?
O1B C14B 1.258(3) . ?
O1D C14D 1.256(3) . ?
O1A C14A 1.255(3) . ?
O2B C14B 1.259(3) . ?
O2C C14C 1.259(3) . ?
O2D C14D 1.265(3) . ?
O2A C14A 1.265(3) . ?
N1P C1P 1.327(4) . ?
N1P C5P 1.333(4) . ?
N1Q C1Q 1.334(4) . ?
N1Q C5Q 1.335(4) . ?
C1P C2P 1.385(4) . ?
C1Q C2Q 1.383(4) . ?
C2Q C3Q 1.394(5) . ?
C2P C3P 1.379(5) . ?
C2A C7A 1.368(5) . ?
C2A C3A 1.375(5) . ?
C2C C7C 1.341(6) . ?
C2C C3C 1.364(6) . ?
C2B C7B 1.358(5) . ?
C2B C3B 1.363(6) . ?
C2D C7D 1.348(6) . ?
C2D C3D 1.361(7) . ?
C3P C4P 1.381(5) . ?
C3P C6P 1.529(4) . ?
C3D C4D 1.392(6) . ?
C3Q C4Q 1.385(5) . ?
C3Q C6Q 1.527(4) . ?
C3A C4A 1.382(4) . ?
C3B C4B 1.389(6) . ?
C3C C4C 1.386(5) . ?
C4P C5P 1.370(4) . ?
C4A C5A 1.392(4) . ?
C4Q C5Q 1.378(4) . ?
C4B C5B 1.387(4) . ?
C4C C5C 1.382(5) . ?
C4D C5D 1.389(5) . ?
C5D C6D 1.382(5) . ?
C5D C8D 1.490(4) . ?
C5A C6A 1.396(4) . ?
C5A C8A 1.487(4) . ?
C5B C6B 1.385(4) . ?
C5B C8B 1.486(4) . ?
C5C C6C 1.384(5) . ?
C5C C8C 1.492(5) . ?
C6B C7B 1.385(5) . ?
C6A C7A 1.382(5) . ?
C6C C7C 1.382(6) . ?
C6D C7D 1.382(5) . ?
C6Q C9Q 1.525(5) . ?
C6Q C8Q 1.534(5) . ?
C6Q C7Q 1.538(5) . ?
C6P C9P 1.499(7) . ?
C6P C8P 1.509(6) . ?
C6P C7P 1.538(7) . ?
C8A C9A 1.401(4) . ?
C8A C13A 1.407(4) . ?
C8D C9D 1.399(4) . ?
C8D C13D 1.413(4) . ?
C8C C9C 1.399(5) . ?
C8C C13C 1.401(4) . ?
C8B C9B 1.399(4) . ?
C8B C13B 1.413(4) . ?
C9A C10A 1.367(5) . ?
C9D C10D 1.374(5) . ?
C9B C10B 1.373(5) . ?
C9C C10C 1.385(5) . ?
C10A C11A 1.385(5) . ?
C10B C11B 1.379(5) . ?
C10D C11D 1.373(5) . ?
C10C C11C 1.367(5) . ?
C11A C12A 1.402(4) . ?
C11D C12D 1.401(4) . ?
C11B C12B 1.394(4) . ?
C11C C12C 1.397(4) . ?
C12B C13B 1.409(4) . ?
C12B C15B 1.496(4) . ?
C12A C13A 1.413(4) . ?
C12A C15A 1.486(5) . ?
C12D C13D 1.412(4) . ?
C12D C15D 1.491(4) . ?
C12C C13C 1.409(4) . ?
C12C C15C 1.487(5) . ?
C13A C14A 1.515(4) . ?
C13D C14D 1.514(4) . ?
C13C C14C 1.508(4) . ?
C13B C14B 1.510(4) . ?
C15D C20D 1.388(4) . ?
C15D C16D 1.396(4) . ?
C15B C20B 1.389(4) . ?
C15B C16B 1.400(4) . ?
C15A C16A 1.388(5) . ?
C15A C20A 1.392(5) . ?
C15C C20C 1.391(5) . ?
C15C C16C 1.390(5) . ?
C16A C17A 1.386(5) . ?
C16B C17B 1.391(5) . ?
C16D C17D 1.384(5) . ?
C16C C17C 1.392(6) . ?
C17C C18C 1.355(7) . ?
C17A C18A 1.370(6) . ?
C17D C18D 1.360(6) . ?
C17B C18B 1.357(6) . ?
C18D C19D 1.371(6) . ?
C18B C19B 1.361(6) . ?
C18A C19A 1.356(6) . ?
C18C C19C 1.361(6) . ?
C19A C20A 1.377(6) . ?
C19B C20B 1.380(5) . ?
C19D C20D 1.379(4) . ?
C19C C20C 1.380(5) . ?
